data_1527331
loop_
_publ_author_name
'Ehrhardt, H.'
'Schweer, H.'
'Seidel, H.'

_publ_section_title
;
 Hochdrucksynthesen einiger Carbonate mit ueberkritischem C O2
;
_journal_name_full 'Zeitschrift fuer Anorganische und Allgemeine Chemie'
_journal_page_first 185
_journal_page_last 198
_journal_volume 462
_journal_year 1980
_chemical_formula_sum 'C Cs2 O3'
_chemical_name_systematic 'Cs2 C O3'
_space_group_IT_number 14
_symmetry_space_group_name_Hall '-P 2ybc'
_symmetry_space_group_name_H-M 'P 1 21/c 1'
_cell_angle_alpha 90
_cell_angle_beta 95.85
_cell_angle_gamma 90
_cell_formula_units_Z 4
_cell_length_a 6.12
_cell_length_b 10.27
_cell_length_c 8.14
_cell_volume 508.954
_citation_journal_id_ASTM ZAACAB
_cod_data_source_file Ehrhardt_ZAACAB_1980_953.cif
_cod_data_source_block C1Cs2O3
_cod_original_cell_volume 508.9541
_cod_original_formula_sum 'C1 Cs2 O3'
_cod_database_code 1527331

loop_
_symmetry_equiv_pos_as_xyz
x,y,z
-x,y+1/2,-z+1/2
-x,-y,-z
x,-y-1/2,z-1/2

loop_
_atom_site_label
_atom_site_type_symbol
_atom_site_fract_x
_atom_site_fract_y
_atom_site_fract_z
_atom_site_occupancy
_atom_site_U_iso_or_equiv
Cs2 Cs+1 0.248 0.411 0.683 1 0.0
O2 O-2 0.102 0.378 0.279 1 0.0
O1 O-2 0.295 0.551 0.207 1 0.0
Cs1 Cs+1 0.24 0.796 0.499 1 0.0
O3 O-2 0.367 0.352 0.11 1 0.0
C1 C+4 0.255 0.427 0.199 1 0.0
